data_8107014
loop_
_publ_author_name
'El-Hiti, Gamal A.'
'Smith, Keith'
'Hegazy, Amany S.'
'Alanazi, Saud A.'
'Kariuki, Benson M.'

_publ_section_title
;
 Crystal structure of
 3-tert-butyl-3-hydroxy-1,3-dihydro-2H-pyrrolo[3,2-c]pyridin-2-one,
 C11H14N2O2
;
_journal_issue 3
_journal_name_full 'Zeitschrift f\"ur Kristallographie - New Crystal Structures'
_journal_page_first 809
_journal_page_last 810
_journal_paper_doi 10.1515/ncrs-2015-0276
_journal_volume 231
_journal_year 2016
_chemical_absolute_configuration ad
_chemical_formula_sum 'C11 H14 N2 O2'
_chemical_formula_weight 206.24
_space_group_crystal_system orthorhombic
_space_group_IT_number 19
_space_group_name_Hall 'P 2ac 2ab'
_space_group_name_H-M_alt 'P 21 21 21'
_atom_sites_solution_hydrogens geom
_cell_angle_alpha 90
_cell_angle_beta 90
_cell_angle_gamma 90
_cell_formula_units_Z 4
_cell_length_a 7.5411(2)
_cell_length_b 11.5148(2)
_cell_length_c 12.5370(2)
_cell_measurement_reflns_used 2044
_cell_measurement_temperature 296(2)
_cell_measurement_theta_max 74.1000
_cell_measurement_theta_min 5.216
_cell_volume 1088.64(4)
_computing_cell_refinement 'CrysAlis PRO [5]'
_computing_data_collection 'CrysAlis PRO [5]'
_computing_data_reduction 'CrysAlis PRO [5]'
_computing_molecular_graphics 'molecular graphics: ORTEP-3 for Windows [7]'
_computing_publication_material 'WinGX [7] and CHEMDRAW Ultra [8]'
_computing_structure_refinement 'SHELXL-2013 [6]'
_computing_structure_solution 'SHELXS2013 [6]'
_diffrn_ambient_temperature 296(2)
_diffrn_measured_fraction_theta_full 0.998
_diffrn_measured_fraction_theta_max 0.974
_diffrn_measurement_device_type 'SuperNova, Dual, Cu at zero, Atlas'
_diffrn_radiation_type CuK\a
_diffrn_radiation_wavelength 1.54184
_diffrn_reflns_av_R_equivalents 0.0157
_diffrn_reflns_av_unetI/netI 0.0206
_diffrn_reflns_Laue_measured_fraction_full 0.998
_diffrn_reflns_Laue_measured_fraction_max 0.974
_diffrn_reflns_limit_h_max 6
_diffrn_reflns_limit_h_min -9
_diffrn_reflns_limit_k_max 9
_diffrn_reflns_limit_k_min -14
_diffrn_reflns_limit_l_max 15
_diffrn_reflns_limit_l_min -13
_diffrn_reflns_number 3668
_diffrn_reflns_point_group_measured_fraction_full 0.990
_diffrn_reflns_point_group_measured_fraction_max 0.954
_diffrn_reflns_theta_full 67.684
_diffrn_reflns_theta_max 74.100
_diffrn_reflns_theta_min 5.216
_exptl_absorpt_coefficient_mu 0.717
_exptl_absorpt_correction_T_max 0.962
_exptl_absorpt_correction_T_min 0.909
_exptl_absorpt_correction_type gaussian
_exptl_absorpt_process_details
;
CrysAlisPro, Agilent Technologies,
Version 1.171.37.33 (release 27-03-2014 CrysAlis171 .NET)
(compiled Mar 27 2014,17:12:48)
Numerical absorption correction based on gaussian integration over
			a multifaceted crystal model
Empirical absorption correction using spherical harmonics,
 implemented in SCALE3 ABSPACK scaling algorithm.
;
_exptl_crystal_colour colourless
_exptl_crystal_density_diffrn 1.258
_exptl_crystal_description block
_exptl_crystal_F_000 440
_exptl_crystal_size_max 0.298
_exptl_crystal_size_mid 0.135
_exptl_crystal_size_min 0.081
_refine_diff_density_max 0.156
_refine_diff_density_min -0.119
_refine_diff_density_rms 0.026
_refine_ls_abs_structure_details
;
 Flack x determined using 809 quotients [(I+)-(I-)]/[(I+)+(I-)]
 (Parsons and Flack (2004), Acta Cryst. A60, s61).
;
_refine_ls_abs_structure_Flack 0.03(13)
_refine_ls_extinction_coef 0.0196(14)
_refine_ls_extinction_expression Fc^*^=kFc[1+0.001xFc^2^\l^3^/sin(2\q)]^-1/4^
_refine_ls_extinction_method SHELXL
_refine_ls_goodness_of_fit_ref 1.036
_refine_ls_hydrogen_treatment constr
_refine_ls_matrix_type full
_refine_ls_number_parameters 141
_refine_ls_number_reflns 2123
_refine_ls_number_restraints 0
_refine_ls_restrained_S_all 1.036
_refine_ls_R_factor_all 0.0323
_refine_ls_R_factor_gt 0.0301
_refine_ls_shift/su_max 0.000
_refine_ls_shift/su_mean 0.000
_refine_ls_structure_factor_coef Fsqd
_refine_ls_weighting_details 'w=1/[\s^2^(Fo^2^)+(0.0441P)^2^+0.1401P] where P=(Fo^2^+2Fc^2^)/3'
_refine_ls_weighting_scheme calc
_refine_ls_wR_factor_gt 0.0810
_refine_ls_wR_factor_ref 0.0826
_reflns_Friedel_coverage 0.672
_reflns_Friedel_fraction_full 0.979
_reflns_Friedel_fraction_max 0.926
_reflns_number_gt 2044
_reflns_number_total 2123
_reflns_threshold_expression 'I > 2\s(I)'
_cod_data_source_file suppl_ncrs-2015-0276_suppl.cif
_cod_data_source_block ks1403b
_cod_database_code 8107014
_shelx_space_group_comment
;
The symmetry employed for this shelxl refinement is uniquely defined
by the following loop, which should always be used as a source of
symmetry information in preference to the above space-group names.
They are only intended as comments.
;
_shelx_estimated_absorpt_t_min 0.815
_shelx_estimated_absorpt_t_max 0.944
_shelxl_version_number 2013-4

loop_
_space_group_symop_operation_xyz
'x, y, z'
'-x+1/2, -y, z+1/2'
'x+1/2, -y+1/2, -z'
'-x, y+1/2, -z+1/2'

loop_
_atom_site_label
_atom_site_type_symbol
_atom_site_fract_x
_atom_site_fract_y
_atom_site_fract_z
_atom_site_U_iso_or_equiv
_atom_site_adp_type
_atom_site_occupancy
_atom_site_site_symmetry_order
_atom_site_calc_flag
_atom_site_refinement_flags_posn
_atom_site_refinement_flags_adp
_atom_site_refinement_flags_occupancy
_atom_site_disorder_assembly
_atom_site_disorder_group
C1 C 0.0581(3) 0.77950(17) 0.28902(14) 0.0395(4) Uani 1 1 d . . . . .
C2 C 0.1868(2) 0.70144(14) 0.22314(13) 0.0347(4) Uani 1 1 d . . . . .
C3 C 0.2355(2) 0.78363(14) 0.13279(14) 0.0333(4) Uani 1 1 d . . . . .
C4 C 0.1578(2) 0.89164(14) 0.15169(13) 0.0337(4) Uani 1 1 d . . . . .
C5 C 0.1812(3) 0.98287(15) 0.08176(16) 0.0397(4) Uani 1 1 d . . . . .
H5 H 0.1302 1.0553 0.0934 0.048 Uiso 1 1 calc R U . . .
C6 C 0.2847(3) 0.95992(17) -0.00641(16) 0.0437(5) Uani 1 1 d . . . . .
H6 H 0.3050 1.0206 -0.0539 0.052 Uiso 1 1 calc R U . . .
C7 C 0.3312(3) 0.76975(16) 0.04037(15) 0.0415(4) Uani 1 1 d . . . . .
H7 H 0.3790 0.6972 0.0251 0.050 Uiso 1 1 calc R U . . .
C8 C 0.3488(3) 0.66129(17) 0.29214(15) 0.0423(4) Uani 1 1 d . . . . .
C9 C 0.4394(4) 0.7663(2) 0.3424(2) 0.0666(7) Uani 1 1 d . . . . .
H9A H 0.5447 0.7417 0.3790 0.100 Uiso 1 1 calc R U . . .
H9B H 0.3600 0.8025 0.3922 0.100 Uiso 1 1 calc R U . . .
H9C H 0.4705 0.8209 0.2877 0.100 Uiso 1 1 calc R U . . .
C10 C 0.2882(4) 0.5793(2) 0.3808(2) 0.0646(7) Uani 1 1 d . . . . .
H10A H 0.3884 0.5571 0.4235 0.097 Uiso 1 1 calc R U . . .
H10B H 0.2357 0.5112 0.3498 0.097 Uiso 1 1 calc R U . . .
H10C H 0.2024 0.6179 0.4249 0.097 Uiso 1 1 calc R U . . .
C11 C 0.4814(4) 0.5980(3) 0.2216(2) 0.0686(7) Uani 1 1 d . . . . .
H11A H 0.5359 0.6524 0.1737 0.103 Uiso 1 1 calc R U . . .
H11B H 0.4211 0.5392 0.1812 0.103 Uiso 1 1 calc R U . . .
H11C H 0.5708 0.5625 0.2653 0.103 Uiso 1 1 calc R U . . .
N1 N 0.0594(2) 0.88855(13) 0.24454(12) 0.0404(4) Uani 1 1 d . . . . .
H1 H 0.0055 0.9476 0.2712 0.048 Uiso 1 1 calc R U . . .
N2 N 0.3582(2) 0.85722(15) -0.02882(13) 0.0463(4) Uani 1 1 d . . . . .
O1 O -0.0295(2) 0.75128(14) 0.36523(13) 0.0610(5) Uani 1 1 d . . . . .
O2 O 0.0957(2) 0.60152(11) 0.18654(10) 0.0439(4) Uani 1 1 d . . . . .
H2 H 0.0242 0.6203 0.1404 0.066 Uiso 1 1 calc R U . . .

loop_
_atom_site_aniso_label
_atom_site_aniso_U_11
_atom_site_aniso_U_22
_atom_site_aniso_U_33
_atom_site_aniso_U_23
_atom_site_aniso_U_13
_atom_site_aniso_U_12
C1 0.0419(9) 0.0402(9) 0.0364(8) 0.0024(8) 0.0009(8) 0.0029(8)
C2 0.0392(9) 0.0281(8) 0.0367(8) 0.0017(6) -0.0012(7) -0.0005(7)
C3 0.0358(8) 0.0278(7) 0.0363(8) 0.0000(7) -0.0026(7) 0.0001(7)
C4 0.0356(8) 0.0300(8) 0.0354(8) -0.0021(6) -0.0030(7) 0.0007(7)
C5 0.0428(9) 0.0275(8) 0.0488(10) 0.0034(7) -0.0024(9) 0.0017(7)
C6 0.0464(10) 0.0376(9) 0.0471(10) 0.0118(8) 0.0019(9) -0.0022(8)
C7 0.0484(10) 0.0336(9) 0.0426(9) 0.0004(7) 0.0063(9) 0.0069(8)
C8 0.0434(9) 0.0393(9) 0.0441(10) 0.0025(7) -0.0085(8) 0.0023(8)
C9 0.0624(13) 0.0597(14) 0.0777(16) -0.0043(13) -0.0274(13) -0.0037(12)
C10 0.0618(14) 0.0708(15) 0.0612(14) 0.0270(12) -0.0171(12) 0.0002(12)
C11 0.0666(15) 0.0727(16) 0.0667(15) 0.0043(13) -0.0055(13) 0.0339(13)
N1 0.0487(8) 0.0339(7) 0.0385(8) -0.0017(6) 0.0043(7) 0.0088(7)
N2 0.0509(9) 0.0437(9) 0.0443(9) 0.0072(7) 0.0099(8) 0.0044(7)
O1 0.0705(11) 0.0601(10) 0.0525(8) 0.0138(7) 0.0230(8) 0.0116(8)
O2 0.0555(8) 0.0306(6) 0.0455(7) 0.0068(5) -0.0133(6) -0.0087(6)

loop_
_atom_type_symbol
_atom_type_description
_atom_type_scat_dispersion_real
_atom_type_scat_dispersion_imag
_atom_type_scat_source
C C 0.0181 0.0091 'International Tables Vol C Tables 4.2.6.8 and 6.1.1.4'
H H 0.0000 0.0000 'International Tables Vol C Tables 4.2.6.8 and 6.1.1.4'
N N 0.0311 0.0180 'International Tables Vol C Tables 4.2.6.8 and 6.1.1.4'
O O 0.0492 0.0322 'International Tables Vol C Tables 4.2.6.8 and 6.1.1.4'

loop_
_geom_angle_atom_site_label_1
_geom_angle_atom_site_label_2
_geom_angle_atom_site_label_3
_geom_angle
_geom_angle_site_symmetry_1
_geom_angle_site_symmetry_3
O1 C1 N1 124.85(18) . .
O1 C1 C2 127.24(18) . .
N1 C1 C2 107.90(15) . .
O2 C2 C3 112.41(14) . .
O2 C2 C1 109.76(15) . .
C3 C2 C1 100.72(13) . .
O2 C2 C8 108.50(14) . .
C3 C2 C8 113.98(15) . .
C1 C2 C8 111.29(14) . .
C7 C3 C4 117.86(16) . .
C7 C3 C2 133.02(16) . .
C4 C3 C2 109.08(15) . .
C5 C4 N1 128.59(16) . .
C5 C4 C3 121.16(16) . .
N1 C4 C3 110.24(15) . .
C6 C5 C4 115.83(16) . .
C6 C5 H5 122.1 . .
C4 C5 H5 122.1 . .
N2 C6 C5 124.97(17) . .
N2 C6 H6 117.5 . .
C5 C6 H6 117.5 . .
N2 C7 C3 122.43(17) . .
N2 C7 H7 118.8 . .
C3 C7 H7 118.8 . .
C11 C8 C9 109.0(2) . .
C11 C8 C10 108.88(19) . .
C9 C8 C10 108.9(2) . .
C11 C8 C2 109.44(16) . .
C9 C8 C2 110.08(16) . .
C10 C8 C2 110.51(17) . .
C8 C9 H9A 109.5 . .
C8 C9 H9B 109.5 . .
H9A C9 H9B 109.5 . .
C8 C9 H9C 109.5 . .
H9A C9 H9C 109.5 . .
H9B C9 H9C 109.5 . .
C8 C10 H10A 109.5 . .
C8 C10 H10B 109.5 . .
H10A C10 H10B 109.5 . .
C8 C10 H10C 109.5 . .
H10A C10 H10C 109.5 . .
H10B C10 H10C 109.5 . .
C8 C11 H11A 109.5 . .
C8 C11 H11B 109.5 . .
H11A C11 H11B 109.5 . .
C8 C11 H11C 109.5 . .
H11A C11 H11C 109.5 . .
H11B C11 H11C 109.5 . .
C1 N1 C4 111.68(14) . .
C1 N1 H1 124.2 . .
C4 N1 H1 124.2 . .
C6 N2 C7 117.68(16) . .
C2 O2 H2 109.5 . .

loop_
_geom_bond_atom_site_label_1
_geom_bond_atom_site_label_2
_geom_bond_distance
_geom_bond_site_symmetry_2
C1 O1 1.206(2) .
C1 N1 1.374(2) .
C1 C2 1.560(2) .
C2 O2 1.416(2) .
C2 C3 1.521(2) .
C2 C8 1.567(3) .
C3 C7 1.374(3) .
C3 C4 1.395(2) .
C4 C5 1.380(2) .
C4 N1 1.381(2) .
C5 C6 1.379(3) .
C5 H5 0.9300 .
C6 N2 1.336(3) .
C6 H6 0.9300 .
C7 N2 1.345(2) .
C7 H7 0.9300 .
C8 C11 1.521(3) .
C8 C9 1.525(3) .
C8 C10 1.529(3) .
C9 H9A 0.9600 .
C9 H9B 0.9600 .
C9 H9C 0.9600 .
C10 H10A 0.9600 .
C10 H10B 0.9600 .
C10 H10C 0.9600 .
C11 H11A 0.9600 .
C11 H11B 0.9600 .
C11 H11C 0.9600 .
N1 H1 0.8600 .
O2 H2 0.8200 .

loop_
_geom_hbond_atom_site_label_D
_geom_hbond_atom_site_label_H
_geom_hbond_atom_site_label_A
_geom_hbond_distance_DH
_geom_hbond_distance_HA
_geom_hbond_distance_DA
_geom_hbond_angle_DHA
_geom_hbond_site_symmetry_A
N1 H1 O2 0.86 2.00 2.8511(19) 169.6 4
O2 H2 N2 0.82 1.89 2.710(2) 172.5 3_465
C5 H5 O1 0.93 2.44 3.362(2) 173.1 4
